data_3000044
loop_
_publ_author_name
'Vasilchenko Danila'
'Baidina Iraida'

_publ_section_title
;
 di-mu-hydroxo-bis(tetraaquarhodium(3+)) tetranitrate tetrahydrate
;
_journal_name_full 'To be published in Inorganic Chemistry'
_chemical_formula_sum 'H26 N4 O26 Rh2'
_symmetry_space_group_name_Hall '-P 1'
_symmetry_space_group_name_H-M 'P -1'
_cell_angle_alpha 79.9050(10)
_cell_angle_beta 84.3240(10)
_cell_angle_gamma 82.9220(10)
_cell_length_a 5.8763(2)
_cell_length_b 9.4749(4)
_cell_length_c 9.6249(3)
_cell_measurement_temperature 296(2)
_cell_volume 521.93(3)
_diffrn_ambient_temperature 296(2)
_diffrn_radiation_probe x-ray
_diffrn_radiation_type MoK\a
_diffrn_radiation_wavelength 0.71073
_refine_ls_goodness_of_fit_ref 1.049
_refine_ls_R_factor_all 0.0238
_refine_ls_R_factor_gt 0.0216
_refine_ls_wR_factor_gt 0.0562
_refine_ls_wR_factor_ref 0.0575
_cod_database_code 3000044
_cod_hold_until_date 2015-06-22

loop_
_atom_site_label
_atom_site_fract_x
_atom_site_fract_y
_atom_site_fract_z
? ? ? ?
